data_4108029
loop_
_publ_author_name
'Guillermo M\'inguez Espallargas'
'Lee Brammer'
'David R. Allan'
'Colin R. Pulham'
'Neil Robertson'
'John E. Warren'

_publ_section_title
;
 Noncovalent Interactions under Extreme Conditions: High-Pressure and
 Low-Temperature Diffraction Studies of the Isostructural Metal-Organic
 Networks (4-Chloropyridinium)2[CoX4] (X = Cl, Br)
;
_journal_name_full 'Journal of the American Chemical Society'
_journal_page_first 9058
_journal_page_last 9071
_journal_paper_doi 10.1021/ja8010868
_journal_volume 130
_journal_year 2008
_chemical_formula_moiety '2(C5 H5 Cl N), Br4 Co'
_chemical_formula_sum 'C10 H10 Br4 Cl2 Co N2'
_chemical_formula_weight 607.67
_chemical_name_systematic
; 
 ? 
;
_space_group_IT_number 15
_symmetry_cell_setting monoclinic
_symmetry_space_group_name_Hall '-C 2yc'
_symmetry_space_group_name_H-M 'C 1 2/c 1'
_atom_sites_solution_hydrogens geom
_atom_sites_solution_primary direct
_atom_sites_solution_secondary difmap
_audit_creation_method SHELXL-97
_cell_angle_alpha 90.00
_cell_angle_beta 100.051(3)
_cell_angle_gamma 90.00
_cell_formula_units_Z 4
_cell_length_a 17.2842(9)
_cell_length_b 7.5139(4)
_cell_length_c 14.0608(8)
_cell_measurement_reflns_used 4806
_cell_measurement_temperature 300(2)
_cell_measurement_theta_max 29.10
_cell_measurement_theta_min 2.94
_cell_volume 1798.08(17)
_computing_cell_refinement 'Bruker SMART'
_computing_data_collection 'Bruker SMART'
_computing_data_reduction 'Bruker SAINT'
_computing_molecular_graphics 'Bruker SHELXTL'
_computing_publication_material 'Bruker SHELXTL'
_computing_structure_refinement 'SHELXL-97 (Sheldrick, 1997)'
_computing_structure_solution 'SHELXS-97 (Sheldrick, 1990)'
_diffrn_ambient_temperature 300(2)
_diffrn_measured_fraction_theta_full 0.999
_diffrn_measured_fraction_theta_max 0.999
_diffrn_measurement_device_type 'CCD area detector'
_diffrn_measurement_method 'phi and omega scans'
_diffrn_radiation_monochromator graphite
_diffrn_radiation_source 'fine-focus sealed tube'
_diffrn_radiation_type MoK\a
_diffrn_radiation_wavelength 0.71073
_diffrn_reflns_av_R_equivalents 0.0232
_diffrn_reflns_av_sigmaI/netI 0.0209
_diffrn_reflns_limit_h_max 24
_diffrn_reflns_limit_h_min -24
_diffrn_reflns_limit_k_max 10
_diffrn_reflns_limit_k_min -9
_diffrn_reflns_limit_l_max 19
_diffrn_reflns_limit_l_min -17
_diffrn_reflns_number 13008
_diffrn_reflns_theta_full 30.46
_diffrn_reflns_theta_max 30.46
_diffrn_reflns_theta_min 2.39
_exptl_absorpt_coefficient_mu 10.128
_exptl_absorpt_correction_T_max 0.2629
_exptl_absorpt_correction_T_min 0.1572
_exptl_absorpt_correction_type multi-scan
_exptl_absorpt_process_details sadabs
_exptl_crystal_colour blue
_exptl_crystal_density_diffrn 2.245
_exptl_crystal_description block
_exptl_crystal_F_000 1140
_exptl_crystal_size_max 0.29
_exptl_crystal_size_mid 0.20
_exptl_crystal_size_min 0.18
_refine_diff_density_max 1.911
_refine_diff_density_min -1.733
_refine_diff_density_rms 0.109
_refine_ls_extinction_method none
_refine_ls_goodness_of_fit_ref 1.674
_refine_ls_hydrogen_treatment constr
_refine_ls_matrix_type full
_refine_ls_number_parameters 87
_refine_ls_number_reflns 2739
_refine_ls_number_restraints 0
_refine_ls_restrained_S_all 1.674
_refine_ls_R_factor_all 0.0595
_refine_ls_R_factor_gt 0.0414
_refine_ls_shift/su_max 0.001
_refine_ls_shift/su_mean 0.000
_refine_ls_structure_factor_coef Fsqd
_refine_ls_weighting_details 'calc w=1/[\s^2^(Fo^2^)+(0.0389P)^2^+0.0000P] where P=(Fo^2^+2Fc^2^)/3'
_refine_ls_weighting_scheme calc
_refine_ls_wR_factor_gt 0.1089
_refine_ls_wR_factor_ref 0.1134
_reflns_number_gt 2072
_reflns_number_total 2739
_reflns_threshold_expression >2sigma(I)
_cod_data_source_file ja8010868-file002_10.cif
_cod_data_source_block ilb864m
_cod_original_cell_volume 1798.07(17)
_cod_database_code 4108029

loop_
_symmetry_equiv_pos_as_xyz
'x, y, z'
'-x, y, -z+1/2'
'x+1/2, y+1/2, z'
'-x+1/2, y+1/2, -z+1/2'
'-x, -y, -z'
'x, -y, z-1/2'
'-x+1/2, -y+1/2, -z'
'x+1/2, -y+1/2, z-1/2'

loop_
_atom_site_label
_atom_site_type_symbol
_atom_site_fract_x
_atom_site_fract_y
_atom_site_fract_z
_atom_site_U_iso_or_equiv
_atom_site_adp_type
_atom_site_occupancy
_atom_site_symmetry_multiplicity
_atom_site_calc_flag
_atom_site_refinement_flags
Co1 Co 0.5000 0.55080(9) 0.7500 0.03882(18) Uani 1 2 d S
Br1 Br 0.59312(3) 0.72434(7) 0.68371(3) 0.06399(17) Uani 1 1 d .
Br2 Br 0.42347(2) 0.34394(6) 0.63976(3) 0.06228(17) Uani 1 1 d .
N1 N 0.60221(19) 1.1943(4) 0.6126(3) 0.0551(8) Uani 1 1 d .
H1 H 0.5717 1.2394 0.6485 0.066 Uiso 1 1 calc R
C2 C 0.5771(2) 1.1849(6) 0.5185(3) 0.0588(11) Uani 1 1 d .
H2 H 0.5274 1.2275 0.4923 0.071 Uiso 1 1 calc R
C3 C 0.6235(2) 1.1134(6) 0.4600(3) 0.0547(10) Uani 1 1 d .
H3 H 0.6062 1.1067 0.3936 0.066 Uiso 1 1 calc R
C4 C 0.6975(2) 1.0501(4) 0.5009(3) 0.0402(7) Uani 1 1 d .
Cl4 Cl 0.75827(6) 0.95923(13) 0.42963(7) 0.0535(3) Uani 1 1 d .
C5 C 0.7225(2) 1.0625(5) 0.5990(3) 0.0456(8) Uani 1 1 d .
H5 H 0.7720 1.0215 0.6272 0.055 Uiso 1 1 calc R
C6 C 0.6732(2) 1.1365(6) 0.6545(3) 0.0534(10) Uani 1 1 d .
H6 H 0.6890 1.1465 0.7209 0.064 Uiso 1 1 calc R

loop_
_atom_site_aniso_label
_atom_site_aniso_U_11
_atom_site_aniso_U_22
_atom_site_aniso_U_33
_atom_site_aniso_U_23
_atom_site_aniso_U_13
_atom_site_aniso_U_12
Co1 0.0331(3) 0.0365(4) 0.0482(4) 0.000 0.0107(3) 0.000
Br1 0.0581(3) 0.0695(3) 0.0701(3) 0.0108(2) 0.0273(2) -0.0142(2)
Br2 0.0338(2) 0.0705(3) 0.0783(3) -0.0292(2) -0.00200(18) 0.00160(18)
N1 0.0477(18) 0.050(2) 0.073(2) 0.0000(18) 0.0277(17) 0.0067(15)
C2 0.040(2) 0.062(3) 0.075(3) 0.005(2) 0.0104(19) 0.0129(18)
C3 0.050(2) 0.053(2) 0.059(2) 0.001(2) 0.0043(18) 0.0061(18)
C4 0.0381(17) 0.0334(18) 0.051(2) 0.0008(15) 0.0137(14) -0.0016(14)
Cl4 0.0519(5) 0.0519(6) 0.0609(6) -0.0040(4) 0.0213(4) 0.0023(4)
C5 0.0398(18) 0.048(2) 0.049(2) 0.0058(17) 0.0071(15) 0.0044(16)
C6 0.056(2) 0.058(3) 0.049(2) 0.0034(18) 0.0164(18) 0.005(2)

loop_
_atom_type_symbol
_atom_type_description
_atom_type_scat_dispersion_real
_atom_type_scat_dispersion_imag
_atom_type_scat_source
C C 0.0033 0.0016 'International Tables Vol C Tables 4.2.6.8 and 6.1.1.4'
H H 0.0000 0.0000 'International Tables Vol C Tables 4.2.6.8 and 6.1.1.4'
N N 0.0061 0.0033 'International Tables Vol C Tables 4.2.6.8 and 6.1.1.4'
Cl Cl 0.1484 0.1585 'International Tables Vol C Tables 4.2.6.8 and 6.1.1.4'
Co Co 0.3494 0.9721 'International Tables Vol C Tables 4.2.6.8 and 6.1.1.4'
Br Br -0.2901 2.4595 'International Tables Vol C Tables 4.2.6.8 and 6.1.1.4'

loop_
_geom_angle_atom_site_label_1
_geom_angle_atom_site_label_2
_geom_angle_atom_site_label_3
_geom_angle
_geom_angle_site_symmetry_1
_geom_angle_site_symmetry_3
Br1 Co1 Br1 113.68(4) 2_656 .
Br1 Co1 Br2 105.726(16) 2_656 .
Br1 Co1 Br2 115.584(17) . .
Br1 Co1 Br2 115.584(17) 2_656 2_656
Br1 Co1 Br2 105.725(16) . 2_656
Br2 Co1 Br2 100.04(3) . 2_656
C2 N1 C6 122.6(3) . .
C2 N1 H1 118.7 . .
C6 N1 H1 118.7 . .
N1 C2 C3 120.3(4) . .
N1 C2 H2 119.9 . .
C3 C2 H2 119.9 . .
C2 C3 C4 118.8(4) . .
C2 C3 H3 120.6 . .
C4 C3 H3 120.6 . .
C5 C4 C3 119.8(3) . .
C5 C4 Cl4 119.7(3) . .
C3 C4 Cl4 120.4(3) . .
C6 C5 C4 118.7(3) . .
C6 C5 H5 120.6 . .
C4 C5 H5 120.6 . .
N1 C6 C5 119.8(4) . .
N1 C6 H6 120.1 . .
C5 C6 H6 120.1 . .

loop_
_geom_bond_atom_site_label_1
_geom_bond_atom_site_label_2
_geom_bond_distance
_geom_bond_site_symmetry_2
Co1 Br1 2.3840(5) 2_656
Co1 Br1 2.3840(5) .
Co1 Br2 2.4192(6) .
Co1 Br2 2.4192(6) 2_656
N1 C2 1.321(5) .
N1 C6 1.338(5) .
N1 H1 0.8600 .
C2 C3 1.356(6) .
C2 H2 0.9300 .
C3 C4 1.391(5) .
C3 H3 0.9300 .
C4 C5 1.375(5) .
C4 Cl4 1.715(3) .
C5 C6 1.369(5) .
C5 H5 0.9300 .
C6 H6 0.9300 .

loop_
_geom_torsion_atom_site_label_1
_geom_torsion_atom_site_label_2
_geom_torsion_atom_site_label_3
_geom_torsion_atom_site_label_4
_geom_torsion
C6 N1 C2 C3 0.5(7)
N1 C2 C3 C4 0.2(7)
C2 C3 C4 C5 -0.7(6)
C2 C3 C4 Cl4 -179.8(3)
C3 C4 C5 C6 0.5(6)
Cl4 C4 C5 C6 179.6(3)
C2 N1 C6 C5 -0.7(6)
C4 C5 C6 N1 0.2(6)
